data_7117215
loop_
_publ_author_name
'Vadim M. Kovrugin'
'Marie Colmont'
'Oleg I. Siidra'
'Olivier Mentre'
'Alexander Al-Shuray'
'Vladislav V. Gurzhiy'
'Sergey V. Krivovichev'

_publ_section_title
;
 Oxocentered Cu(II) lead selenite honeycomb lattices hosting Cu(I)Cl2
 groups obtained by chemical vapor transport reactions
;
_journal_name_full Chem.Commun.
_journal_page_first 9563
_journal_paper_doi 10.1039/C5cc01426C
_journal_volume 51
_journal_year 2015
_chemical_formula_moiety 'Cl7 Cu10 O16 Pb2 Se4'
_chemical_formula_sum 'Cl7 Cu10 O16 Pb2 Se4'
_chemical_formula_weight 1869.77
_space_group_crystal_system monoclinic
_space_group_IT_number 12
_space_group_name_Hall '-C 2y'
_space_group_name_H-M_alt 'C 1 2/m 1'
_symmetry_space_group_name_Hall '-C 2y'
_symmetry_space_group_name_H-M 'C 1 2/m 1'
_atom_sites_solution_hydrogens .
_audit_creation_method SHELXL-97
_cell_angle_alpha 90
_cell_angle_beta 109.869(17)
_cell_angle_gamma 90
_cell_formula_units_Z 2
_cell_length_a 18.605(17)
_cell_length_b 6.204(6)
_cell_length_c 12.673(12)
_cell_measurement_reflns_used 1505
_cell_measurement_temperature 293(2)
_cell_measurement_theta_max 29.21
_cell_measurement_theta_min 2.33
_cell_volume 1376(2)
_computing_cell_refinement 'Bruker SAINT'
_computing_data_collection 'Bruker APEX2'
_computing_data_reduction 'Bruker SAINT'
_computing_molecular_graphics 'ATOMS (Dowty, 2000)'
_computing_structure_refinement 'SHELXL-2013 (Sheldrick, 2013)'
_computing_structure_solution 'Superflip (Palatinus & Chapuis, 2007)'
_diffrn_ambient_temperature 293(2)
_diffrn_measured_fraction_theta_full 1.000
_diffrn_measured_fraction_theta_max 0.942
_diffrn_measurement_device_type 'Bruker APEX-II CCD'
_diffrn_measurement_method '\f and \w scans'
_diffrn_radiation_source 'fine-focus sealed tube'
_diffrn_radiation_type MoK\a
_diffrn_radiation_wavelength 0.71073
_diffrn_reflns_av_R_equivalents 0.0931
_diffrn_reflns_av_unetI/netI 0.1290
_diffrn_reflns_laue_measured_fraction_full 1.000
_diffrn_reflns_laue_measured_fraction_max 0.942
_diffrn_reflns_limit_h_max 30
_diffrn_reflns_limit_h_min -29
_diffrn_reflns_limit_k_max 10
_diffrn_reflns_limit_k_min -10
_diffrn_reflns_limit_l_max 20
_diffrn_reflns_limit_l_min -19
_diffrn_reflns_number 12055
_diffrn_reflns_point_group_measured_fraction_full 1.000
_diffrn_reflns_point_group_measured_fraction_max 0.942
_diffrn_reflns_theta_full 25.242
_diffrn_reflns_theta_max 36.286
_diffrn_reflns_theta_min 1.709
_exptl_absorpt_coefficient_mu 25.775
_exptl_absorpt_correction_T_max 0.4029
_exptl_absorpt_correction_T_min 0.3107
_exptl_absorpt_correction_type multi-scan
_exptl_absorpt_process_details 'Bruker SADABS'
_exptl_crystal_colour brown
_exptl_crystal_density_diffrn 4.514
_exptl_crystal_description block
_exptl_crystal_F_000 1674
_exptl_crystal_size_max 0.20
_exptl_crystal_size_mid 0.17
_exptl_crystal_size_min 0.11
_refine_diff_density_max 1.745
_refine_diff_density_min -1.858
_refine_diff_density_rms 0.301
_refine_ls_extinction_coef 0.000094(15)
_refine_ls_extinction_expression Fc^*^=kFc[1+0.001xFc^2^\l^3^/sin(2\q)]^-1/4^
_refine_ls_extinction_method SHELXL
_refine_ls_goodness_of_fit_ref 0.716
_refine_ls_hydrogen_treatment undef
_refine_ls_matrix_type full
_refine_ls_number_parameters 113
_refine_ls_number_reflns 3370
_refine_ls_number_restraints 0
_refine_ls_restrained_S_all 0.716
_refine_ls_R_factor_all 0.0946
_refine_ls_R_factor_gt 0.0354
_refine_ls_shift/su_max 0.000
_refine_ls_shift/su_mean 0.000
_refine_ls_structure_factor_coef Fsqd
_refine_ls_weighting_details 'w=1/[\s^2^(Fo^2^)+(0.0031P)^2^] where P=(Fo^2^+2Fc^2^)/3'
_refine_ls_weighting_scheme calc
_refine_ls_wR_factor_gt 0.0400
_refine_ls_wR_factor_ref 0.0481
_reflns_Friedel_coverage 0.000
_reflns_friedel_fraction_full .
_reflns_friedel_fraction_max .
_reflns_number_gt 1822
_reflns_number_total 3370
_reflns_threshold_expression 'I > 2\s(I)'
_cod_data_source_file c5cc01426c2-4.cif
_cod_data_source_block shelx_1
_cod_database_code 7117215
_shelx_space_group_comment
;
The symmetry employed for this shelxl refinement is uniquely defined
by the following loop, which should always be used as a source of
symmetry information in preference to the above space-group names.
They are only intended as comments.
;

loop_
_space_group_symop_operation_xyz
'x, y, z'
'-x, y, -z'
'x+1/2, y+1/2, z'
'-x+1/2, y+1/2, -z'
'-x, -y, -z'
'x, -y, z'
'-x+1/2, -y+1/2, -z'
'x+1/2, -y+1/2, z'

loop_
_atom_site_label
_atom_site_type_symbol
_atom_site_fract_x
_atom_site_fract_y
_atom_site_fract_z
_atom_site_U_iso_or_equiv
_atom_site_adp_type
_atom_site_occupancy
_atom_site_site_symmetry_order
_atom_site_calc_flag
_atom_site_refinement_flags_posn
_atom_site_refinement_flags_adp
_atom_site_refinement_flags_occupancy
_atom_site_disorder_assembly
_atom_site_disorder_group
Pb1 Pb 0.72093(2) 0.0000 0.33976(3) 0.01918(8) Uani 1 2 d S T P . .
Se1 Se 0.18026(4) 0.0000 0.15774(6) 0.01533(16) Uani 1 2 d S T P . .
Se2 Se 0.40082(4) 0.0000 0.26690(6) 0.01597(16) Uani 1 2 d S T P . .
Cu1 Cu 0.04837(3) 0.25654(10) 0.22750(6) 0.02061(16) Uani 1 1 d . . . . .
Cu2 Cu 0.0000 0.0000 0.0000 0.0230(3) Uani 1 4 d S T P . .
Cu3 Cu 0.57317(5) 0.0000 0.46160(8) 0.0208(2) Uani 1 2 d S T P . .
Cu4 Cu 0.90078(5) 0.0000 0.14143(8) 0.0241(2) Uani 1 2 d S T P . .
Cu5 Cu 0.0000 0.0000 0.5000 0.0425(4) Uani 1 4 d S T P . .
Cl1 Cl 0.29863(10) 0.0000 0.43432(16) 0.0268(5) Uani 1 2 d S T P . .
Cl2 Cl 0.78162(12) 0.0000 0.1400(2) 0.0411(6) Uani 1 2 d S T P . .
Cl3 Cl 0.09536(12) 0.0000 0.44571(18) 0.0345(5) Uani 1 2 d S T P . .
Cl4 Cl 0.5000 0.0000 0.0000 0.0538(10) Uani 1 4 d S T P . .
O1 O 0.4581(3) 0.0000 0.4057(4) 0.0274(14) Uani 1 2 d S T P . .
O2 O 0.5908(2) 0.0000 0.3224(4) 0.0157(11) Uani 1 2 d S T P . .
O3 O 0.1121(3) 0.0000 0.0294(4) 0.0212(12) Uani 1 2 d S T P . .
O4 O 0.0056(3) 0.0000 0.1510(4) 0.0140(11) Uani 1 2 d S T P . .
O5 O 0.15167(18) 0.2114(6) 0.2204(3) 0.0202(8) Uani 1 1 d . . . . .
O6 O 0.4401(2) 0.2099(6) 0.2235(3) 0.0312(10) Uani 1 1 d . . . . .

loop_
_atom_site_aniso_label
_atom_site_aniso_U_11
_atom_site_aniso_U_22
_atom_site_aniso_U_33
_atom_site_aniso_U_23
_atom_site_aniso_U_13
_atom_site_aniso_U_12
Pb1 0.01297(13) 0.02252(17) 0.02046(17) 0.000 0.00360(11) 0.000
Se1 0.0102(3) 0.0206(4) 0.0149(4) 0.000 0.0038(3) 0.000
Se2 0.0112(3) 0.0191(4) 0.0173(4) 0.000 0.0045(3) 0.000
Cu1 0.0142(3) 0.0205(4) 0.0275(4) -0.0071(3) 0.0074(3) -0.0020(3)
Cu2 0.0125(6) 0.0444(9) 0.0121(7) 0.000 0.0041(5) 0.000
Cu3 0.0134(4) 0.0339(6) 0.0148(5) 0.000 0.0043(4) 0.000
Cu4 0.0141(4) 0.0325(6) 0.0283(6) 0.000 0.0104(4) 0.000
Cu5 0.0394(10) 0.0405(10) 0.0535(12) 0.000 0.0233(9) 0.000
Cl1 0.0152(9) 0.0425(13) 0.0199(10) 0.000 0.0022(8) 0.000
Cl2 0.0222(10) 0.0541(15) 0.0550(16) 0.000 0.0234(11) 0.000
Cl3 0.0337(12) 0.0404(14) 0.0305(13) 0.000 0.0123(10) 0.000
Cl4 0.048(2) 0.042(2) 0.080(3) 0.000 0.032(2) 0.000
O1 0.014(3) 0.053(4) 0.013(3) 0.000 0.001(2) 0.000
O2 0.011(2) 0.017(3) 0.019(3) 0.000 0.005(2) 0.000
O3 0.016(2) 0.040(4) 0.007(3) 0.000 0.003(2) 0.000
O4 0.015(2) 0.017(3) 0.012(3) 0.000 0.007(2) 0.000
O5 0.0168(17) 0.0184(19) 0.026(2) -0.0052(17) 0.0077(16) -0.0002(15)
O6 0.0143(18) 0.031(2) 0.048(3) 0.020(2) 0.0104(18) 0.0046(17)

loop_
_atom_type_symbol
_atom_type_description
_atom_type_scat_dispersion_real
_atom_type_scat_dispersion_imag
_atom_type_scat_source
O O 0.0106 0.0060 'International Tables Vol C Tables 4.2.6.8 and 6.1.1.4'
Cu Cu 0.3201 1.2651 'International Tables Vol C Tables 4.2.6.8 and 6.1.1.4'
Se Se -0.0929 2.2259 'International Tables Vol C Tables 4.2.6.8 and 6.1.1.4'
Cl Cl 0.1484 0.1585 'International Tables Vol C Tables 4.2.6.8 and 6.1.1.4'
Pb Pb -3.3944 10.1111 'International Tables Vol C Tables 4.2.6.8 and 6.1.1.4'

loop_
_geom_angle_atom_site_label_1
_geom_angle_atom_site_label_2
_geom_angle_atom_site_label_3
_geom_angle
_geom_angle_site_symmetry_1
_geom_angle_site_symmetry_3
O2 Pb1 O5 68.21(11) . 3_545
O2 Pb1 O5 68.21(11) . 8
O5 Pb1 O5 95.72(18) 3_545 8
O2 Pb1 Cl1 68.63(12) . 5_656
O5 Pb1 Cl1 112.66(10) 3_545 5_656
O5 Pb1 Cl1 112.66(10) 8 5_656
O3 Se1 O5 101.38(16) . .
O3 Se1 O5 101.39(16) . 6
O5 Se1 O5 100.3(2) . 6
O3 Se1 O4 63.55(19) . .
O5 Se1 O4 62.74(12) . .
O5 Se1 O4 62.74(12) 6 .
O6 Se2 O6 102.1(3) 6 .
O6 Se2 O1 98.53(17) 6 .
O6 Se2 O1 98.53(17) . .
O6 Se2 O2 61.56(13) 6 .
O6 Se2 O2 61.56(13) . .
O1 Se2 O2 62.87(19) . .
O4 Cu1 O2 172.56(19) . 3_455
O4 Cu1 O5 95.95(17) . .
O2 Cu1 O5 86.63(16) 3_455 .
O4 Cu1 O6 80.27(17) . 8_455
O2 Cu1 O6 97.41(17) 3_455 8_455
O5 Cu1 O6 175.59(15) . 8_455
O4 Cu1 Cu1 147.25(12) . 6_565
O2 Cu1 Cu1 38.31(11) 3_455 6_565
O5 Cu1 Cu1 98.15(10) . 6_565
O6 Cu1 Cu1 84.05(11) 8_455 6_565
O4 Cu1 Cu4 37.26(13) . 1_455
O2 Cu1 Cu4 139.81(14) 3_455 1_455
O5 Cu1 Cu4 133.20(11) . 1_455
O6 Cu1 Cu4 43.01(11) 8_455 1_455
Cu1 Cu1 Cu4 121.60(4) 6_565 1_455
O4 Cu1 O6 122.44(15) . 3_455
O2 Cu1 O6 58.85(14) 3_455 3_455
O5 Cu1 O6 133.43(12) . 3_455
O6 Cu1 O6 48.66(15) 8_455 3_455
Cu1 Cu1 O6 35.39(7) 6_565 3_455
Cu4 Cu1 O6 88.27(9) 1_455 3_455
O4 Cu1 O5 55.11(14) . 6
O2 Cu1 O5 123.71(14) 3_455 6
O5 Cu1 O5 47.91(14) . 6
O6 Cu1 O5 129.81(13) 8_455 6
Cu1 Cu1 O5 146.05(6) 6_565 6
Cu4 Cu1 O5 89.62(9) 1_455 6
O6 Cu1 O5 177.37(9) 3_455 6
O4 Cu1 O3 55.71(16) . .
O2 Cu1 O3 129.62(16) 3_455 .
O5 Cu1 O3 47.99(12) . .
O6 Cu1 O3 127.60(13) 8_455 .
Cu1 Cu1 O3 117.02(5) 6_565 .
Cu4 Cu1 O3 89.41(9) 1_455 .
O6 Cu1 O3 134.28(9) 3_455 .
O5 Cu1 O3 44.10(8) 6 .
O4 Cu1 O1 118.23(16) . 3_455
O2 Cu1 O1 56.94(15) 3_455 3_455
O5 Cu1 O1 139.67(12) . 3_455
O6 Cu1 O1 44.75(13) 8_455 3_455
Cu1 Cu1 O1 65.01(4) 6_565 3_455
Cu4 Cu1 O1 83.50(9) 1_455 3_455
O6 Cu1 O1 42.91(9) 3_455 3_455
O5 Cu1 O1 138.31(8) 6 3_455
O3 Cu1 O1 172.34(10) . 3_455
O4 Cu2 O4 180.0(3) 5 .
O4 Cu2 O3 96.74(19) 5 5
O4 Cu2 O3 83.26(19) . 5
O4 Cu2 O3 83.26(19) 5 .
O4 Cu2 O3 96.74(19) . .
O3 Cu2 O3 180.0 5 .
O4 Cu2 Cu4 141.34(14) 5 1_455
O4 Cu2 Cu4 38.66(14) . 1_455
O3 Cu2 Cu4 44.61(14) 5 1_455
O3 Cu2 Cu4 135.39(14) . 1_455
O4 Cu2 Cu4 38.66(14) 5 5_655
O4 Cu2 Cu4 141.34(14) . 5_655
O3 Cu2 Cu4 135.39(14) 5 5_655
O3 Cu2 Cu4 44.61(14) . 5_655
Cu4 Cu2 Cu4 180.00(2) 1_455 5_655
O4 Cu2 O5 124.46(14) 5 .
O4 Cu2 O5 55.54(14) . .
O3 Cu2 O5 131.46(13) 5 .
O3 Cu2 O5 48.54(13) . .
Cu4 Cu2 O5 90.94(9) 1_455 .
Cu4 Cu2 O5 89.06(9) 5_655 .
O4 Cu2 O5 55.54(14) 5 5
O4 Cu2 O5 124.46(14) . 5
O3 Cu2 O5 48.54(13) 5 5
O3 Cu2 O5 131.45(13) . 5
Cu4 Cu2 O5 89.06(9) 1_455 5
Cu4 Cu2 O5 90.94(9) 5_655 5
O5 Cu2 O5 180.0 . 5
O4 Cu2 O5 124.46(14) 5 6
O4 Cu2 O5 55.54(14) . 6
O3 Cu2 O5 131.46(13) 5 6
O3 Cu2 O5 48.55(13) . 6
Cu4 Cu2 O5 90.94(9) 1_455 6
Cu4 Cu2 O5 89.06(9) 5_655 6
O5 Cu2 O5 44.26(12) . 6
O5 Cu2 O5 135.74(12) 5 6
O4 Cu2 O5 55.54(14) 5 2
O4 Cu2 O5 124.46(14) . 2
O3 Cu2 O5 48.54(13) 5 2
O3 Cu2 O5 131.45(13) . 2
Cu4 Cu2 O5 89.06(9) 1_455 2
Cu4 Cu2 O5 90.94(9) 5_655 2
O5 Cu2 O5 135.74(12) . 2
O5 Cu2 O5 44.26(12) 5 2
O5 Cu2 O5 180.00(19) 6 2
O2 Cu3 O1 173.09(19) . 5_656
O2 Cu3 O1 99.9(2) . .
O1 Cu3 O1 73.2(2) 5_656 .
O2 Cu3 Cl1 93.44(15) . 5_656
O1 Cu3 Cl1 93.47(16) 5_656 5_656
O1 Cu3 Cl1 166.67(16) . 5_656
O2 Cu3 O6 59.06(15) . .
O1 Cu3 O6 114.69(16) 5_656 .
O1 Cu3 O6 47.92(14) . .
Cl1 Cu3 O6 143.07(8) 5_656 .
O2 Cu3 O6 59.07(15) . 6
O1 Cu3 O6 114.69(16) 5_656 6
O1 Cu3 O6 47.92(14) . 6
Cl1 Cu3 O6 143.07(8) 5_656 6
O6 Cu3 O6 44.44(14) . 6
O4 Cu4 O6 77.93(12) 1_655 8
O4 Cu4 O6 77.93(12) 1_655 3_545
O6 Cu4 O6 119.6(2) 8 3_545
O4 Cu4 O3 79.76(19) 1_655 5_655
O6 Cu4 O3 114.41(12) 8 5_655
O6 Cu4 O3 114.41(12) 3_545 5_655
O4 Cu4 Cl2 177.00(16) 1_655 .
O6 Cu4 Cl2 100.66(11) 8 .
O6 Cu4 Cl2 100.66(11) 3_545 .
O3 Cu4 Cl2 103.24(15) 5_655 .
O4 Cu4 Cu2 37.90(14) 1_655 1_655
O6 Cu4 Cu2 96.67(11) 8 1_655
O6 Cu4 Cu2 96.67(11) 3_545 1_655
O3 Cu4 Cu2 41.85(13) 5_655 1_655
Cl2 Cu4 Cu2 145.09(8) . 1_655
O4 Cu4 Cu1 36.80(8) 1_655 1_655
O6 Cu4 Cu1 41.14(10) 8 1_655
O6 Cu4 Cu1 98.76(12) 3_545 1_655
O3 Cu4 Cu1 98.24(11) 5_655 1_655
Cl2 Cu4 Cu1 141.67(6) . 1_655
Cu2 Cu4 Cu1 63.03(6) 1_655 1_655
O4 Cu4 Cu1 36.80(8) 1_655 6_655
O6 Cu4 Cu1 98.76(12) 8 6_655
O6 Cu4 Cu1 41.14(10) 3_545 6_655
O3 Cu4 Cu1 98.24(11) 5_655 6_655
Cl2 Cu4 Cu1 141.67(6) . 6_655
Cu2 Cu4 Cu1 63.03(6) 1_655 6_655
Cu1 Cu4 Cu1 63.20(7) 1_655 6_655
Cl3 Cu5 Cl3 180.00(9) 5_556 .
Cl3 Cu5 O1 90.19(9) 5_556 7_556
Cl3 Cu5 O1 89.81(9) . 7_556
Cl3 Cu5 O1 89.81(9) 5_556 3_445
Cl3 Cu5 O1 90.19(9) . 3_445
O1 Cu5 O1 180.0 7_556 3_445
Cl3 Cu5 O1 89.81(9) 5_556 3_455
Cl3 Cu5 O1 90.19(9) . 3_455
O1 Cu5 O1 41.78(16) 7_556 3_455
O1 Cu5 O1 138.22(16) 3_445 3_455
Cl3 Cu5 O1 90.19(9) 5_556 7_546
Cl3 Cu5 O1 89.81(9) . 7_546
O1 Cu5 O1 138.22(16) 7_556 7_546
O1 Cu5 O1 41.78(16) 3_445 7_546
O1 Cu5 O1 180.0 3_455 7_546
Cl3 Cu5 O6 73.23(9) 5_556 7_556
Cl3 Cu5 O6 106.77(9) . 7_556
O1 Cu5 O6 42.07(10) 7_556 7_556
O1 Cu5 O6 137.93(10) 3_445 7_556
O1 Cu5 O6 81.19(11) 3_455 7_556
O1 Cu5 O6 98.81(11) 7_546 7_556
Cl3 Cu5 O6 106.77(9) 5_556 3_445
Cl3 Cu5 O6 73.23(9) . 3_445
O1 Cu5 O6 137.93(10) 7_556 3_445
O1 Cu5 O6 42.07(10) 3_445 3_445
O1 Cu5 O6 98.81(11) 3_455 3_445
O1 Cu5 O6 81.19(11) 7_546 3_445
O6 Cu5 O6 180.0 7_556 3_445
Cl3 Cu5 O6 106.77(9) 5_556 8_455
Cl3 Cu5 O6 73.23(9) . 8_455
O1 Cu5 O6 81.19(11) 7_556 8_455
O1 Cu5 O6 98.81(11) 3_445 8_455
O1 Cu5 O6 42.07(10) 3_455 8_455
O1 Cu5 O6 137.93(10) 7_546 8_455
O6 Cu5 O6 122.73(13) 7_556 8_455
O6 Cu5 O6 57.27(13) 3_445 8_455
Cl3 Cu5 O6 73.23(9) 5_556 4_546
Cl3 Cu5 O6 106.77(9) . 4_546
O1 Cu5 O6 98.81(11) 7_556 4_546
O1 Cu5 O6 81.19(11) 3_445 4_546
O1 Cu5 O6 137.93(10) 3_455 4_546
O1 Cu5 O6 42.07(10) 7_546 4_546
O6 Cu5 O6 57.27(13) 7_556 4_546
O6 Cu5 O6 122.73(13) 3_445 4_546
O6 Cu5 O6 180.0 8_455 4_546
Cu3 Cl1 Pb1 83.77(8) 5_656 5_656
Cu3 Cl1 O2 38.15(9) 5_656 5_656
Pb1 Cl1 O2 45.61(11) 5_656 5_656
Cu3 Cl1 O1 38.93(11) 5_656 .
Pb1 Cl1 O1 122.70(11) 5_656 .
O2 Cl1 O1 77.09(14) 5_656 .
Cu3 Cl1 O5 148.80(8) 5_656 6
Pb1 Cl1 O5 115.82(10) 5_656 6
O2 Cl1 O5 152.32(9) 5_656 6
O1 Cl1 O5 116.66(13) . 6
Cu3 Cl1 O5 148.80(8) 5_656 .
Pb1 Cl1 O5 115.82(10) 5_656 .
O2 Cl1 O5 152.32(9) 5_656 .
O1 Cl1 O5 116.66(13) . .
O5 Cl1 O5 45.50(12) 6 .
Cu4 Cl2 O6 38.26(8) . 8
Cu4 Cl2 O6 38.26(8) . 3_545
O6 Cl2 O6 65.97(15) 8 3_545
Cu4 Cl2 O3 37.16(9) . 5_655
O6 Cl2 O3 63.41(11) 8 5_655
O6 Cl2 O3 63.41(11) 3_545 5_655
Cu4 Cl2 O5 143.49(8) . 3_545
O6 Cl2 O5 146.22(13) 8 3_545
O6 Cl2 O5 105.24(11) 3_545 3_545
O3 Cl2 O5 144.38(8) 5_655 3_545
Cu4 Cl2 O5 143.49(8) . 8
O6 Cl2 O5 105.24(11) 8 8
O6 Cl2 O5 146.22(13) 3_545 8
O3 Cl2 O5 144.38(8) 5_655 8
O5 Cl2 O5 62.94(13) 3_545 8
Cu5 Cl3 O2 104.64(9) . 3_445
Cu5 Cl3 O2 104.64(9) . 3_455
O2 Cl3 O2 127.33(17) 3_445 3_455
Se2 O1 Cu3 128.1(3) . 5_656
Se2 O1 Cu3 125.1(3) . .
Cu3 O1 Cu3 106.8(2) 5_656 .
Se2 O1 O1 177.4(4) . 5_656
Cu3 O1 O1 54.5(2) 5_656 5_656
Cu3 O1 O1 52.30(18) . 5_656
Se2 O1 O6 40.08(13) . 6
Cu3 O1 O6 141.76(17) 5_656 6
Cu3 O1 O6 96.6(2) . 6
O1 O1 O6 138.3(2) 5_656 6
Se2 O1 O6 40.08(13) . .
Cu3 O1 O6 141.76(17) 5_656 .
Cu3 O1 O6 96.6(2) . .
O1 O1 O6 138.3(2) 5_656 .
O6 O1 O6 60.8(2) 6 .
Se2 O1 O2 86.4(2) . .
Cu3 O1 O2 145.5(2) 5_656 .
Cu3 O1 O2 38.66(14) . .
O1 O1 O2 91.0(3) 5_656 .
O6 O1 O2 63.59(16) 6 .
O6 O1 O2 63.58(16) . .
Se2 O1 Cl1 80.52(18) . .
Cu3 O1 Cl1 47.60(12) 5_656 .
Cu3 O1 Cl1 154.4(2) . .
O1 O1 Cl1 102.1(3) 5_656 .
O6 O1 Cl1 105.45(16) 6 .
O6 O1 Cl1 105.45(16) . .
O2 O1 Cl1 166.9(2) . .
Se2 O1 Cu5 110.87(8) . 3
Cu3 O1 Cu5 78.05(10) 5_656 3
Cu3 O1 Cu5 77.40(8) . 3
O1 O1 Cu5 69.11(8) 5_656 3
O6 O1 Cu5 137.65(17) 6 3
O6 O1 Cu5 78.06(11) . 3
O2 O1 Cu5 90.34(10) . 3
Cl1 O1 Cu5 94.29(10) . 3
Se2 O1 Cu5 110.87(8) . 3_545
Cu3 O1 Cu5 78.05(10) 5_656 3_545
Cu3 O1 Cu5 77.40(8) . 3_545
O1 O1 Cu5 69.11(8) 5_656 3_545
O6 O1 Cu5 78.06(11) 6 3_545
O6 O1 Cu5 137.65(17) . 3_545
O2 O1 Cu5 90.34(10) . 3_545
Cl1 O1 Cu5 94.29(10) . 3_545
Cu5 O1 Cu5 138.22(16) 3 3_545
Se2 O1 Cu1 67.32(16) . 3_545
Cu3 O1 Cu1 152.05(10) 5_656 3_545
Cu3 O1 Cu1 63.29(13) . 3_545
O1 O1 Cu1 110.4(3) 5_656 3_545
O6 O1 Cu1 33.35(10) 6 3_545
O6 O1 Cu1 65.94(15) . 3_545
O2 O1 Cu1 32.57(8) . 3_545
Cl1 O1 Cu1 138.20(12) . 3_545
Cu5 O1 Cu1 121.25(13) 3 3_545
Cu5 O1 Cu1 74.30(7) 3_545 3_545
Se2 O1 Cu1 67.32(16) . 8
Cu3 O1 Cu1 152.05(10) 5_656 8
Cu3 O1 Cu1 63.29(13) . 8
O1 O1 Cu1 110.4(3) 5_656 8
O6 O1 Cu1 65.94(15) 6 8
O6 O1 Cu1 33.35(10) . 8
O2 O1 Cu1 32.57(8) . 8
Cl1 O1 Cu1 138.20(12) . 8
Cu5 O1 Cu1 74.30(7) 3 8
Cu5 O1 Cu1 121.25(13) 3_545 8
Cu1 O1 Cu1 49.98(9) 3_545 8
Cu3 O2 Cu1 114.63(17) . 3_545
Cu3 O2 Cu1 114.63(17) . 8
Cu1 O2 Cu1 103.4(2) 3_545 8
Cu3 O2 Pb1 114.2(2) . .
Cu1 O2 Pb1 104.37(16) 3_545 .
Cu1 O2 Pb1 104.37(16) 8 .
Cu3 O2 O5 133.12(14) . 8
Cu1 O2 O5 112.0(2) 3_545 8
Cu1 O2 O5 47.45(11) 8 8
Pb1 O2 O5 56.93(12) . 8
Cu3 O2 O5 133.12(14) . 3_545
Cu1 O2 O5 47.45(11) 3_545 3_545
Cu1 O2 O5 112.0(2) 8 3_545
Pb1 O2 O5 56.93(12) . 3_545
O5 O2 O5 84.0(2) 8 3_545
Cu3 O2 O6 87.47(17) . .
Cu1 O2 O6 87.27(18) 3_545 .
Cu1 O2 O6 42.37(11) 8 .
Pb1 O2 O6 146.73(15) . .
O5 O2 O6 89.81(14) 8 .
O5 O2 O6 125.9(2) 3_545 .
Cu3 O2 O6 87.47(17) . 6
Cu1 O2 O6 42.37(11) 3_545 6
Cu1 O2 O6 87.27(18) 8 6
Pb1 O2 O6 146.73(15) . 6
O5 O2 O6 125.9(2) 8 6
O5 O2 O6 89.81(14) 3_545 6
O6 O2 O6 52.27(18) . 6
Cu3 O2 O1 41.45(13) . .
Cu1 O2 O1 90.49(16) 3_545 .
Cu1 O2 O1 90.49(16) 8 .
Pb1 O2 O1 155.6(2) . .
O5 O2 O1 134.85(12) 8 .
O5 O2 O1 134.85(12) 3_545 .
O6 O2 O1 51.20(14) . .
O6 O2 O1 51.20(14) 6 .
Cu3 O2 Cl1 48.40(13) . 5_656
Cu1 O2 Cl1 128.31(11) 3_545 5_656
Cu1 O2 Cl1 128.31(11) 8 5_656
Pb1 O2 Cl1 65.76(12) . 5_656
O5 O2 Cl1 103.65(15) 8 5_656
O5 O2 Cl1 103.65(15) 3_545 5_656
O6 O2 Cl1 129.89(17) . 5_656
O6 O2 Cl1 129.89(17) 6 5_656
O1 O2 Cl1 89.85(18) . 5_656
Cu3 O2 Se2 72.16(14) . .
Cu1 O2 Se2 71.99(13) 3_545 .
Cu1 O2 Se2 71.99(13) 8 .
Pb1 O2 Se2 173.7(2) . .
O5 O2 Se2 119.13(14) 8 .
O5 O2 Se2 119.13(14) 3_545 .
O6 O2 Se2 29.88(9) . .
O6 O2 Se2 29.88(9) 6 .
O1 O2 Se2 30.71(11) . .
Cl1 O2 Se2 120.56(16) 5_656 .
Cu3 O2 Cl3 64.32(9) . 3
Cu1 O2 Cl3 158.01(19) 3_545 3
Cu1 O2 Cl3 61.37(9) 8 3
Pb1 O2 Cl3 95.22(10) . 3
O5 O2 Cl3 70.67(10) 8 3
O5 O2 Cl3 150.28(17) 3_545 3
O6 O2 Cl3 70.79(10) . 3
O6 O2 Cl3 117.42(15) 6 3
O1 O2 Cl3 74.80(10) . 3
Cl1 O2 Cl3 68.99(9) 5_656 3
Se2 O2 Cl3 87.55(9) . 3
Se1 O3 Cu2 125.2(3) . .
Se1 O3 Cu4 141.3(3) . 5_655
Cu2 O3 Cu4 93.54(18) . 5_655
Se1 O3 O4 171.7(3) . 5
Cu2 O3 O4 46.54(14) . 5
Cu4 O3 O4 47.00(15) 5_655 5
Se1 O3 O5 39.59(12) . .
Cu2 O3 O5 96.87(18) . .
Cu4 O3 O5 148.13(12) 5_655 .
O4 O3 O5 134.85(18) 5 .
Se1 O3 O5 39.59(12) . 6
Cu2 O3 O5 96.87(18) . 6
Cu4 O3 O5 148.13(12) 5_655 6
O4 O3 O5 134.85(18) 5 6
O5 O3 O5 59.9(2) . 6
Se1 O3 O4 85.0(2) . .
Cu2 O3 O4 40.19(13) . .
Cu4 O3 O4 133.7(2) 5_655 .
O4 O3 O4 86.7(2) 5 .
O5 O3 O4 62.46(15) . .
O5 O3 O4 62.46(15) 6 .
Se1 O3 Cl2 101.7(2) . 5_655
Cu2 O3 Cl2 133.1(2) . 5_655
Cu4 O3 Cl2 39.60(10) 5_655 5_655
O4 O3 Cl2 86.60(19) 5 5_655
O5 O3 Cl2 122.99(16) . 5_655
O5 O3 Cl2 122.99(16) 6 5_655
O4 O3 Cl2 173.33(19) . 5_655
Se1 O3 Cu1 68.63(15) . 6
Cu2 O3 Cu1 62.96(12) . 6
Cu4 O3 Cu1 142.44(13) 5_655 6
O4 O3 Cu1 104.08(17) 5 6
O5 O3 Cu1 67.89(14) . 6
O5 O3 Cu1 33.92(10) 6 6
O4 O3 Cu1 32.69(7) . 6
Cl2 O3 Cu1 150.44(7) 5_655 6
Se1 O3 Cu1 68.63(15) . .
Cu2 O3 Cu1 62.96(12) . .
Cu4 O3 Cu1 142.43(13) 5_655 .
O4 O3 Cu1 104.08(17) 5 .
O5 O3 Cu1 33.92(10) . .
O5 O3 Cu1 67.89(14) 6 .
O4 O3 Cu1 32.68(7) . .
Cl2 O3 Cu1 150.44(7) 5_655 .
Cu1 O3 Cu1 54.05(9) 6 .
Se1 O3 O6 139.76(16) . 4_545
Cu2 O3 O6 83.22(14) . 4_545
Cu4 O3 O6 32.69(9) 5_655 4_545
O4 O3 O6 45.69(12) 5 4_545
O5 O3 O6 179.11(14) . 4_545
O5 O3 O6 119.24(12) 6 4_545
O4 O3 O6 117.30(16) . 4_545
Cl2 O3 O6 57.32(11) 5_655 4_545
Cu1 O3 O6 111.41(11) 6 4_545
Cu1 O3 O6 146.17(16) . 4_545
Se1 O3 O6 139.76(16) . 7
Cu2 O3 O6 83.22(14) . 7
Cu4 O3 O6 32.69(9) 5_655 7
O4 O3 O6 45.69(12) 5 7
O5 O3 O6 119.24(12) . 7
O5 O3 O6 179.11(14) 6 7
O4 O3 O6 117.30(16) . 7
Cl2 O3 O6 57.32(11) 5_655 7
Cu1 O3 O6 146.18(16) 6 7
Cu1 O3 O6 111.41(11) . 7
O6 O3 O6 61.65(17) 4_545 7
Cu2 O4 Cu1 112.92(16) . .
Cu2 O4 Cu1 112.92(16) . 6
Cu1 O4 Cu1 114.5(2) . 6
Cu2 O4 Cu4 103.4(2) . 1_455
Cu1 O4 Cu4 105.94(16) . 1_455
Cu1 O4 Cu4 105.94(16) 6 1_455
Cu2 O4 O6 120.34(17) . 3_445
Cu1 O4 O6 125.9(2) . 3_445
Cu1 O4 O6 51.90(12) 6 3_445
Cu4 O4 O6 54.06(12) 1_455 3_445
Cu2 O4 O6 120.34(17) . 8_455
Cu1 O4 O6 51.89(12) . 8_455
Cu1 O4 O6 125.9(2) 6 8_455
Cu4 O4 O6 54.06(12) 1_455 8_455
O6 O4 O6 91.4(2) 3_445 8_455
Cu2 O4 O3 50.20(16) . 5
Cu1 O4 O3 122.53(12) . 5
Cu1 O4 O3 122.53(12) 6 5
Cu4 O4 O3 53.25(16) 1_455 5
O6 O4 O3 87.27(17) 3_445 5
O6 O4 O3 87.27(17) 8_455 5
Cu2 O4 O5 91.78(18) . .
Cu1 O4 O5 43.12(11) . .
Cu1 O4 O5 92.19(18) 6 .
Cu4 O4 O5 149.04(14) 1_455 .
O6 O4 O5 137.8(2) 3_445 .
O6 O4 O5 94.99(14) 8_455 .
O3 O4 O5 134.66(18) 5 .
Cu2 O4 O5 91.78(18) . 6
Cu1 O4 O5 92.19(18) . 6
Cu1 O4 O5 43.12(11) 6 6
Cu4 O4 O5 149.04(14) 1_455 6
O6 O4 O5 94.99(14) 3_445 6
O6 O4 O5 137.8(2) 8_455 6
O3 O4 O5 134.66(18) 5 6
O5 O4 O5 54.34(17) . 6
Cu2 O4 O3 43.08(13) . .
Cu1 O4 O3 91.61(16) . .
Cu1 O4 O3 91.61(16) 6 .
Cu4 O4 O3 146.5(2) 1_455 .
O6 O4 O3 134.32(12) 3_445 .
O6 O4 O3 134.32(12) 8_455 .
O3 O4 O3 93.3(2) 5 .
O5 O4 O3 54.23(14) . .
O5 O4 O3 54.23(14) 6 .
Cu2 O4 Se1 74.55(14) . .
Cu1 O4 Se1 75.04(14) . .
Cu1 O4 Se1 75.04(14) 6 .
Cu4 O4 Se1 178.0(2) 1_455 .
O6 O4 Se1 126.86(13) 3_445 .
O6 O4 Se1 126.86(13) 8_455 .
O3 O4 Se1 124.7(2) 5 .
O5 O4 Se1 31.93(9) . .
O5 O4 Se1 31.93(9) 6 .
O3 O4 Se1 31.48(10) . .
Cu2 O4 O4 0.00(14) . 5
Cu1 O4 O4 112.92(16) . 5
Cu1 O4 O4 112.92(16) 6 5
Cu4 O4 O4 103.4(2) 1_455 5
O6 O4 O4 120.34(17) 3_445 5
O6 O4 O4 120.34(17) 8_455 5
O3 O4 O4 50.20(16) 5 5
O5 O4 O4 91.78(18) . 5
O5 O4 O4 91.78(17) 6 5
O3 O4 O4 43.08(13) . 5
Se1 O4 O4 74.55(14) . 5
Se1 O5 Cu1 126.26(18) . .
Se1 O5 Pb1 132.54(18) . 3_455
Cu1 O5 Pb1 100.77(15) . 3_455
Se1 O5 O5 39.87(12) . 6
Cu1 O5 O5 98.15(10) . 6
Pb1 O5 O5 137.86(9) 3_455 6
Se1 O5 O3 39.02(11) . .
Cu1 O5 O3 98.09(16) . .
Pb1 O5 O3 150.42(18) 3_455 .
O5 O5 O3 60.07(10) 6 .
Se1 O5 O2 171.1(2) . 3_455
Cu1 O5 O2 45.92(11) . 3_455
Pb1 O5 O2 54.86(12) 3_455 3_455
O5 O5 O2 132.00(11) 6 3_455
O3 O5 O2 138.34(19) . 3_455
Se1 O5 O4 85.34(15) . .
Cu1 O5 O4 40.93(10) . .
Pb1 O5 O4 141.09(16) 3_455 .
O5 O5 O4 62.83(8) 6 .
O3 O5 O4 63.32(15) . .
O2 O5 O4 86.65(15) 3_455 .
Se1 O5 Cl1 77.35(13) . .
Cu1 O5 Cl1 123.43(16) . .
Pb1 O5 Cl1 70.88(10) 3_455 .
O5 O5 Cl1 67.25(6) 6 .
O3 O5 Cl1 116.11(14) . .
O2 O5 Cl1 103.37(16) 3_455 .
O4 O5 Cl1 119.31(14) . .
Se1 O5 Cl2 84.30(14) . 3_455
Cu1 O5 Cl2 137.31(16) . 3_455
Pb1 O5 Cl2 61.25(9) 3_455 3_455
O5 O5 Cl2 121.47(7) 6 3_455
O3 O5 Cl2 89.53(14) . 3_455
O2 O5 Cl2 104.56(14) 3_455 3_455
O4 O5 Cl2 146.77(16) . 3_455
Cl1 O5 Cl2 88.92(11) . 3_455
Se1 O5 Cu2 68.50(12) . .
Cu1 O5 Cu2 63.51(10) . .
Pb1 O5 Cu2 153.68(13) 3_455 .
O5 O5 Cu2 67.87(6) 6 .
O3 O5 Cu2 34.58(11) . .
O2 O5 Cu2 106.20(15) 3_455 .
O4 O5 Cu2 32.68(10) . .
Cl1 O5 Cu2 135.12(12) . .
Cl2 O5 Cu2 114.79(12) 3_455 .
Se1 O5 Cu1 68.63(12) . 6
Cu1 O5 Cu1 64.20(10) . 6
Pb1 O5 Cu1 141.24(14) 3_455 6
O5 O5 Cu1 33.94(6) 6 6
O3 O5 Cu1 68.01(11) . 6
O2 O5 Cu1 102.49(13) 3_455 6
O4 O5 Cu1 32.70(6) . 6
Cl1 O5 Cu1 87.66(10) . 6
Cl2 O5 Cu1 152.80(11) 3_455 6
Cu2 O5 Cu1 53.54(6) . 6
Se1 O5 O5 140.13(12) . 6_565
Cu1 O5 O5 81.85(10) . 6_565
Pb1 O5 O5 42.14(9) 3_455 6_565
O5 O5 O5 180.0 6 6_565
O3 O5 O5 119.93(10) . 6_565
O2 O5 O5 47.99(11) 3_455 6_565
O4 O5 O5 117.17(8) . 6_565
Cl1 O5 O5 112.75(6) . 6_565
Cl2 O5 O5 58.53(7) 3_455 6_565
Cu2 O5 O5 112.13(6) . 6_565
Cu1 O5 O5 146.06(6) 6 6_565
Se2 O6 Cu1 128.2(2) . 8
Se2 O6 Cu4 135.8(2) . 3_455
Cu1 O6 Cu4 95.85(16) 8 3_455
Se2 O6 O4 174.6(2) . 3
Cu1 O6 O4 47.84(12) 8 3
Cu4 O6 O4 48.02(13) 3_455 3
Se2 O6 O1 41.38(12) . .
Cu1 O6 O1 101.91(18) 8 .
Cu4 O6 O1 143.3(2) 3_455 .
O4 O6 O1 139.3(2) 3 .
Se2 O6 O6 38.97(14) . 6
Cu1 O6 O6 95.95(11) 8 6
Cu4 O6 O6 149.78(11) 3_455 6
O4 O6 O6 135.68(12) 3 6
O1 O6 O6 59.59(11) . 6
Se2 O6 O2 88.56(16) . .
Cu1 O6 O2 40.23(10) 8 .
Cu4 O6 O2 135.55(17) 3_455 .
O4 O6 O2 87.86(16) 3 .
O1 O6 O2 65.22(16) . .
O6 O6 O2 63.87(9) 6 .
Se2 O6 Cl2 95.00(16) . 3_455
Cu1 O6 Cl2 136.83(17) 8 3_455
Cu4 O6 Cl2 41.09(7) 3_455 3_455
O4 O6 Cl2 89.07(15) 3 3_455
O1 O6 Cl2 113.12(17) . 3_455
O6 O6 Cl2 122.98(8) 6 3_455
O2 O6 Cl2 171.71(16) . 3_455
Se2 O6 Cu3 71.46(13) . .
Cu1 O6 Cu3 66.46(11) 8 .
Cu4 O6 Cu3 142.21(16) 3_455 .
O4 O6 Cu3 107.28(16) 3 .
O1 O6 Cu3 35.53(12) . .
O6 O6 Cu3 67.78(7) 6 .
O2 O6 Cu3 33.46(10) . .
Cl2 O6 Cu3 141.61(14) 3_455 .
Se2 O6 Cu1 71.28(14) . 3_545
Cu1 O6 Cu1 60.57(10) 8 3_545
Cu4 O6 Cu1 144.69(17) 3_455 3_545
O4 O6 Cu1 103.63(15) 3 3_545
O1 O6 Cu1 71.15(12) . 3_545
O6 O6 Cu1 35.39(7) 6 3_545
O2 O6 Cu1 33.87(7) . 3_545
Cl2 O6 Cu1 154.33(13) 3_455 3_545
Cu3 O6 Cu1 55.69(7) . 3_545
Se2 O6 O3 132.99(19) . 7
Cu1 O6 O3 86.22(14) 8 7
Cu4 O6 O3 32.90(8) 3_455 7
O4 O6 O3 47.04(14) 3 7
O1 O6 O3 171.84(19) . 7
O6 O6 O3 120.83(8) 6 7
O2 O6 O3 122.76(17) . 7
Cl2 O6 O3 59.27(10) 3_455 7
Cu3 O6 O3 152.50(14) . 7
Cu1 O6 O3 114.23(13) 3_545 7
Se2 O6 O6 141.03(14) . 6_565
Cu1 O6 O6 84.05(11) 8 6_565
Cu4 O6 O6 30.22(11) 3_455 6_565
O4 O6 O6 44.32(12) 3 6_565
O1 O6 O6 120.41(11) . 6_565
O6 O6 O6 180.0 6 6_565
O2 O6 O6 116.14(9) . 6_565
Cl2 O6 O6 57.02(8) 3_455 6_565
Cu3 O6 O6 112.22(7) . 6_565
Cu1 O6 O6 144.61(7) 3_545 6_565
O3 O6 O6 59.17(8) 7 6_565

loop_
_geom_bond_atom_site_label_1
_geom_bond_atom_site_label_2
_geom_bond_distance
_geom_bond_site_symmetry_2
Pb1 O2 2.356(5) .
Pb1 O5 2.414(4) 3_545
Pb1 O5 2.414(4) 8
Pb1 Cl1 3.006(3) 5_656
Se1 O3 1.688(5) .
Se1 O5 1.709(4) .
Se1 O5 1.709(4) 6
Se1 O4 3.221(5) .
Se2 O6 1.675(4) 6
Se2 O6 1.675(4) .
Se2 O1 1.720(5) .
Se2 O2 3.361(5) .
Cu1 O4 1.892(3) .
Cu1 O2 1.925(3) 3_455
Cu1 O5 1.974(4) .
Cu1 O6 2.009(4) 8_455
Cu1 Cu1 3.021(3) 6_565
Cu1 Cu4 3.038(2) 1_455
Cu1 O6 3.450(4) 3_455
Cu1 O5 3.500(4) 6
Cu1 O3 3.503(5) .
Cu1 O1 3.575(5) 3_455
Cu2 O4 1.881(5) 5
Cu2 O4 1.881(5) .
Cu2 O3 1.991(5) 5
Cu2 O3 1.991(5) .
Cu2 Cu4 2.978(2) 1_455
Cu2 Cu4 2.978(2) 5_655
Cu2 O5 3.482(4) .
Cu2 O5 3.482(4) 5
Cu2 O5 3.482(4) 6
Cu2 O5 3.482(4) 2
Cu3 O2 1.900(5) .
Cu3 O1 1.957(5) 5_656
Cu3 O1 2.014(5) .
Cu3 Cl1 2.300(3) 5_656
Cu3 O6 3.443(4) .
Cu3 O6 3.443(4) 6
Cu4 O4 1.913(5) 1_655
Cu4 O6 2.083(4) 8
Cu4 O6 2.083(4) 3_545
Cu4 O3 2.095(5) 5_655
Cu4 Cl2 2.211(3) .
Cu4 Cu2 2.978(2) 1_655
Cu4 Cu1 3.038(2) 1_655
Cu4 Cu1 3.038(2) 6_655
Cu5 Cl3 2.110(3) 5_556
Cu5 Cl3 2.110(3) .
Cu5 O1 3.320(3) 7_556
Cu5 O1 3.320(3) 3_445
Cu5 O1 3.320(3) 3_455
Cu5 O1 3.320(3) 7_546
Cu5 O6 3.756(5) 7_556
Cu5 O6 3.756(5) 3_445
Cu5 O6 3.756(5) 8_455
Cu5 O6 3.756(5) 4_546
Cl1 Cu3 2.300(3) 5_656
Cl1 Pb1 3.006(3) 5_656
Cl1 O2 3.070(5) 5_656
Cl1 O1 3.109(6) .
Cl1 O5 3.392(4) 6
Cl1 O5 3.392(4) .
Cl2 O6 3.306(5) 8
Cl2 O6 3.306(5) 3_545
Cl2 O3 3.377(6) 5_655
Cl2 O5 3.429(4) 3_545
Cl2 O5 3.429(4) 8
Cl3 O2 3.461(4) 3_445
Cl3 O2 3.461(4) 3_455
O1 Cu3 1.957(5) 5_656
O1 O1 2.368(10) 5_656
O1 O6 2.572(6) 6
O1 O6 2.572(6) .
O1 O2 2.997(7) .
O1 Cu5 3.320(3) 3
O1 Cu5 3.320(3) 3_545
O1 Cu1 3.575(5) 3_545
O1 Cu1 3.575(5) 8
O2 Cu1 1.925(3) 3_545
O2 Cu1 1.925(3) 8
O2 O5 2.675(5) 8
O2 O5 2.675(5) 3_545
O2 O6 2.956(6) .
O2 O6 2.956(6) 6
O2 Cl1 3.070(5) 5_656
O2 Cl3 3.461(3) 3
O3 Cu4 2.095(5) 5_655
O3 O4 2.574(6) 5
O3 O5 2.629(6) .
O3 O5 2.629(6) 6
O3 O4 2.895(7) .
O3 Cl2 3.377(6) 5_655
O3 Cu1 3.503(5) 6
O3 O6 3.513(6) 4_545
O3 O6 3.513(6) 7
O4 Cu1 1.892(3) 6
O4 Cu4 1.913(5) 1_455
O4 O6 2.516(5) 3_445
O4 O6 2.516(5) 8_455
O4 O3 2.574(6) 5
O4 O5 2.873(5) .
O4 O5 2.873(5) 6
O4 O4 3.762(10) 5
O5 Pb1 2.414(4) 3_455
O5 O5 2.624(7) 6
O5 O2 2.675(5) 3_455
O5 Cl2 3.429(4) 3_455
O5 Cu1 3.500(4) 6
O5 O5 3.581(8) 6_565
O6 Cu1 2.009(4) 8
O6 Cu4 2.083(4) 3_455
O6 O4 2.516(5) 3
O6 O6 2.604(8) 6
O6 Cl2 3.306(5) 3_455
O6 Cu1 3.450(4) 3_545
O6 O3 3.513(6) 7
O6 O6 3.600(8) 6_565
